data_4003518
loop_
_publ_author_name
'Wu, Chao'
'Li, Longhua'
'Lin, Lin'
'Huang, Zhipeng'
'Humphrey, Mark G.'
'Zhang, Chi'

_publ_section_title
;
 Enhancement of Second-Order Optical Nonlinearity in a Lutetium Selenite
 by Monodentate Anion Partial Substitution
;
_journal_name_full 'Chemistry of Materials'
_journal_paper_doi 10.1021/acs.chemmater.0c00034
_journal_year 2020
_chemical_formula_sum 'F Lu3 O12 Se4'
_chemical_formula_weight 1051.75
_space_group_IT_number 173
_space_group_name_Hall 'P 6c'
_space_group_name_H-M_alt 'P 63'
_symmetry_cell_setting trigonal
_symmetry_space_group_name_H-M 'P 63'
_atom_sites_solution_hydrogens NONE
_atom_sites_solution_primary direct
_atom_sites_solution_secondary difmap
_audit_creation_method SHELXL-97
_cell_angle_alpha 90.00
_cell_angle_beta 90.00
_cell_angle_gamma 120.00
_cell_formula_units_Z 2
_cell_length_a 9.883(3)
_cell_length_b 9.883(3)
_cell_length_c 7.066(2)
_cell_measurement_reflns_used 2729
_cell_measurement_temperature 273(2)
_cell_measurement_theta_max 27.0414
_cell_measurement_theta_min 3.7394
_cell_volume 597.7(3)
_computing_cell_refinement 'Bruker SAINT'
_computing_data_collection 'Bruker APEX2'
_computing_data_reduction 'Bruker SAINT'
_computing_molecular_graphics 'Bruker SHELXTL'
_computing_publication_material 'Bruker SHELXTL'
_computing_structure_refinement 'SHELXL-97 (Sheldrick, 1997)'
_computing_structure_solution 'SHELXS-97 (Sheldrick, 1990)'
_diffrn_ambient_temperature 273(2)
_diffrn_detector_area_resol_mean 10.4167
_diffrn_measured_fraction_theta_full 0.996
_diffrn_measured_fraction_theta_max 0.996
_diffrn_measurement_device_type bruker-CCD
_diffrn_measurement_method 'w scans'
_diffrn_radiation_monochromator graphite
_diffrn_radiation_source 'fine-focus sealed tube'
_diffrn_radiation_type MoK\a
_diffrn_radiation_wavelength 0.71073
_diffrn_reflns_av_R_equivalents 0.0388
_diffrn_reflns_av_sigmaI/netI 0.0367
_diffrn_reflns_limit_h_max 12
_diffrn_reflns_limit_h_min -10
_diffrn_reflns_limit_k_max 11
_diffrn_reflns_limit_k_min -12
_diffrn_reflns_limit_l_max 9
_diffrn_reflns_limit_l_min -9
_diffrn_reflns_number 3017
_diffrn_reflns_theta_full 27.11
_diffrn_reflns_theta_max 27.11
_diffrn_reflns_theta_min 3.74
_exptl_absorpt_coefficient_mu 36.835
_exptl_absorpt_correction_T_max 0.0462
_exptl_absorpt_correction_T_min 0.0119
_exptl_absorpt_correction_type multi-scan
_exptl_absorpt_process_details sadabs
_exptl_crystal_colour colourless
_exptl_crystal_density_diffrn 5.844
_exptl_crystal_density_method 'not measured'
_exptl_crystal_description rodlike
_exptl_crystal_F_000 908
_exptl_crystal_size_max 0.22
_exptl_crystal_size_mid 0.10
_exptl_crystal_size_min 0.08
_refine_diff_density_max 3.156
_refine_diff_density_min -0.962
_refine_diff_density_rms 0.249
_refine_ls_abs_structure_details 'Flack H D (1983), Acta Cryst. A39, 876-881'
_refine_ls_abs_structure_Flack 0.00
_refine_ls_extinction_coef 0.0063(4)
_refine_ls_extinction_expression Fc^*^=kFc[1+0.001xFc^2^\l^3^/sin(2\q)]^-1/4^
_refine_ls_extinction_method SHELXL
_refine_ls_goodness_of_fit_ref 1.066
_refine_ls_hydrogen_treatment NONE
_refine_ls_matrix_type full
_refine_ls_number_parameters 62
_refine_ls_number_reflns 877
_refine_ls_number_restraints 1
_refine_ls_restrained_S_all 1.066
_refine_ls_R_factor_all 0.0245
_refine_ls_R_factor_gt 0.0238
_refine_ls_shift/su_max 0.000
_refine_ls_shift/su_mean 0.000
_refine_ls_structure_factor_coef Fsqd
_refine_ls_weighting_details 'calc w=1/[\s^2^(Fo^2^)+(0.0245P)^2^+2.8581P] where P=(Fo^2^+2Fc^2^)/3'
_refine_ls_weighting_scheme calc
_refine_ls_wR_factor_gt 0.0550
_refine_ls_wR_factor_ref 0.0554
_reflns_number_gt 860
_reflns_number_total 877
_reflns_threshold_expression >2sigma(I)
_cod_data_source_file cm0c00034_si_003.cif
_cod_data_source_block 1
_cod_original_sg_symbol_H-M P63
_cod_database_code 4003518

loop_
_symmetry_equiv_pos_as_xyz
'x, y, z'
'x-y, x, z+1/2'
'-y, x-y, z'
'-x, -y, z+1/2'
'-x+y, -x, z'
'y, -x+y, z+1/2'

loop_
_atom_site_label
_atom_site_type_symbol
_atom_site_fract_x
_atom_site_fract_y
_atom_site_fract_z
_atom_site_U_iso_or_equiv
_atom_site_adp_type
_atom_site_occupancy
_atom_site_symmetry_multiplicity
_atom_site_calc_flag
_atom_site_refinement_flags
_atom_site_disorder_assembly
_atom_site_disorder_group
Lu1 Lu 0.52615(4) 0.06958(4) 0.51322(6) 0.01375(15) Uani 1 1 d . . .
Se1 Se 0.3333 -0.3333 0.4198(2) 0.0115(3) Uani 1 3 d S . .
Se2 Se 0.29930(10) 0.13707(9) 0.23526(13) 0.0151(2) Uani 1 1 d . . .
F1 F 0.6667 0.3333 0.4799(13) 0.018(2) Uani 1 3 d S . .
O1 O 0.4428(8) 0.0890(7) 0.2187(9) 0.0167(12) Uani 1 1 d . . .
O2 O 0.2777(9) -0.0822(8) 0.5732(10) 0.0219(14) Uani 1 1 d . . .
O3 O 0.4570(7) -0.1596(7) 0.3137(9) 0.0158(13) Uani 1 1 d . . .
O4 O 0.7672(8) 0.1262(9) 0.4430(10) 0.0230(15) Uani 1 1 d . . .

loop_
_atom_site_aniso_label
_atom_site_aniso_U_11
_atom_site_aniso_U_22
_atom_site_aniso_U_33
_atom_site_aniso_U_23
_atom_site_aniso_U_13
_atom_site_aniso_U_12
Lu1 0.0134(2) 0.0113(2) 0.0147(2) 0.00045(17) -0.00025(18) 0.00470(14)
Se1 0.0107(4) 0.0107(4) 0.0131(7) 0.000 0.000 0.0053(2)
Se2 0.0133(4) 0.0122(4) 0.0188(4) 0.0001(3) -0.0006(4) 0.0055(3)
F1 0.012(3) 0.012(3) 0.030(7) 0.000 0.000 0.0061(13)
O1 0.026(3) 0.013(3) 0.016(3) -0.002(3) 0.000(3) 0.013(3)
O2 0.025(4) 0.017(3) 0.021(3) 0.007(3) 0.007(3) 0.008(3)
O3 0.019(3) 0.008(3) 0.019(3) 0.001(2) -0.002(3) 0.006(2)
O4 0.018(3) 0.030(4) 0.025(3) 0.003(3) 0.004(3) 0.015(3)

loop_
_atom_type_symbol
_atom_type_description
_atom_type_scat_dispersion_real
_atom_type_scat_dispersion_imag
_atom_type_scat_source
Lu Lu -0.4720 5.8584 'International Tables Vol C Tables 4.2.6.8 and 6.1.1.4'
O O 0.0106 0.0060 'International Tables Vol C Tables 4.2.6.8 and 6.1.1.4'
Se Se -0.0929 2.2259 'International Tables Vol C Tables 4.2.6.8 and 6.1.1.4'
F F 0.0171 0.0103 'International Tables Vol C Tables 4.2.6.8 and 6.1.1.4'

loop_
_geom_angle_atom_site_label_1
_geom_angle_atom_site_label_2
_geom_angle_atom_site_label_3
_geom_angle
_geom_angle_site_symmetry_1
_geom_angle_site_symmetry_3
_geom_angle_publ_flag
O2 Lu1 O4 156.2(3) . . ?
O2 Lu1 O1 84.0(2) . 4_655 ?
O4 Lu1 O1 79.5(3) . 4_655 ?
O2 Lu1 F1 129.81(19) . . ?
O4 Lu1 F1 74.0(2) . . ?
O1 Lu1 F1 130.0(2) 4_655 . ?
O2 Lu1 O3 85.7(2) . 4_655 ?
O4 Lu1 O3 104.6(2) . 4_655 ?
O1 Lu1 O3 70.4(2) 4_655 4_655 ?
F1 Lu1 O3 76.4(3) . 4_655 ?
O2 Lu1 O1 84.6(2) . . ?
O4 Lu1 O1 99.4(2) . . ?
O1 Lu1 O1 145.26(15) 4_655 . ?
F1 Lu1 O1 81.3(3) . . ?
O3 Lu1 O1 141.0(2) 4_655 . ?
O2 Lu1 O3 77.3(2) . . ?
O4 Lu1 O3 82.7(2) . . ?
O1 Lu1 O3 78.6(2) 4_655 . ?
F1 Lu1 O3 136.6(3) . . ?
O3 Lu1 O3 145.90(19) 4_655 . ?
O1 Lu1 O3 66.9(2) . . ?
O2 Lu1 O4 69.8(2) . 5_665 ?
O4 Lu1 O4 131.9(3) . 5_665 ?
O1 Lu1 O4 144.5(2) 4_655 5_665 ?
F1 Lu1 O4 62.02(13) . 5_665 ?
O3 Lu1 O4 83.8(2) 4_655 5_665 ?
O1 Lu1 O4 57.4(2) . 5_665 ?
O3 Lu1 O4 116.5(2) . 5_665 ?
O2 Lu1 Se2 66.99(18) . . ?
O4 Lu1 Se2 124.84(19) . . ?
O1 Lu1 Se2 149.77(18) 4_655 . ?
F1 Lu1 Se2 78.05(14) . . ?
O3 Lu1 Se2 113.68(16) 4_655 . ?
O1 Lu1 Se2 29.20(15) . . ?
O3 Lu1 Se2 86.60(14) . . ?
O4 Lu1 Se2 30.79(14) 5_665 . ?
O2 Lu1 Lu1 91.69(18) . 4_654 ?
O4 Lu1 Lu1 79.29(19) . 4_654 ?
O1 Lu1 Lu1 113.15(17) 4_655 4_654 ?
F1 Lu1 Lu1 102.5(2) . 4_654 ?
O3 Lu1 Lu1 175.40(16) 4_655 4_654 ?
O1 Lu1 Lu1 34.73(14) . 4_654 ?
O3 Lu1 Lu1 36.26(14) . 4_654 ?
O4 Lu1 Lu1 91.77(14) 5_665 4_654 ?
Se2 Lu1 Lu1 61.75(2) . 4_654 ?
O2 Lu1 Lu1 70.28(18) . 4_655 ?
O4 Lu1 Lu1 103.80(19) . 4_655 ?
O1 Lu1 Lu1 34.98(16) 4_655 4_655 ?
F1 Lu1 Lu1 114.4(2) . 4_655 ?
O3 Lu1 Lu1 39.70(16) 4_655 4_655 ?
O1 Lu1 Lu1 154.85(17) . 4_655 ?
O3 Lu1 Lu1 106.26(15) . 4_655 ?
O4 Lu1 Lu1 110.98(14) 5_665 4_655 ?
Se2 Lu1 Lu1 131.07(2) . 4_655 ?
Lu1 Lu1 Lu1 142.38(2) 4_654 4_655 ?
O2 Lu1 Lu1 156.73(19) . 3_655 ?
O4 Lu1 Lu1 46.3(2) . 3_655 ?
O1 Lu1 Lu1 104.52(17) 4_655 3_655 ?
F1 Lu1 Lu1 30.53(4) . 3_655 ?
O3 Lu1 Lu1 77.20(15) 4_655 3_655 ?
O1 Lu1 Lu1 98.80(17) . 3_655 ?
O3 Lu1 Lu1 125.34(14) . 3_655 ?
O4 Lu1 Lu1 92.53(13) 5_665 3_655 ?
Se2 Lu1 Lu1 105.554(17) . 3_655 ?
Lu1 Lu1 Lu1 104.228(12) 4_654 3_655 ?
Lu1 Lu1 Lu1 104.228(12) 4_655 3_655 ?
O3 Se1 O3 102.1(3) 3_545 . ?
O3 Se1 O3 102.1(3) 3_545 5_655 ?
O3 Se1 O3 102.1(3) . 5_655 ?
O2 Se2 O4 104.6(4) 2_554 5_665 ?
O2 Se2 O1 100.5(3) 2_554 . ?
O4 Se2 O1 96.3(3) 5_665 . ?
O2 Se2 Lu1 125.7(2) 2_554 . ?
O4 Se2 Lu1 60.7(3) 5_665 . ?
O1 Se2 Lu1 40.6(2) . . ?
Lu1 F1 Lu1 118.94(8) . 3_655 ?
Lu1 F1 Lu1 118.94(8) . 5_665 ?
Lu1 F1 Lu1 118.94(8) 3_655 5_665 ?
Se2 O1 Lu1 130.8(4) . 4_654 ?
Se2 O1 Lu1 110.2(3) . . ?
Lu1 O1 Lu1 110.3(2) 4_654 . ?
Se2 O2 Lu1 147.6(4) 6 . ?
Se1 O3 Lu1 132.8(3) . 4_654 ?
Se1 O3 Lu1 113.9(3) . . ?
Lu1 O3 Lu1 104.0(2) 4_654 . ?
Se2 O4 Lu1 131.9(4) 3_655 . ?
Se2 O4 Lu1 88.5(3) 3_655 3_655 ?
Lu1 O4 Lu1 99.8(2) . 3_655 ?

loop_
_geom_bond_atom_site_label_1
_geom_bond_atom_site_label_2
_geom_bond_distance
_geom_bond_site_symmetry_2
_geom_bond_publ_flag
Lu1 O2 2.185(7) . ?
Lu1 O4 2.214(7) . ?
Lu1 O1 2.267(6) 4_655 ?
Lu1 F1 2.2713(13) . ?
Lu1 O3 2.276(6) 4_655 ?
Lu1 O1 2.281(7) . ?
Lu1 O3 2.457(6) . ?
Lu1 O4 2.871(8) 5_665 ?
Lu1 Se2 3.2900(12) . ?
Lu1 Lu1 3.7323(10) 4_654 ?
Lu1 Lu1 3.7323(10) 4_655 ?
Lu1 Lu1 3.9128(13) 3_655 ?
Se1 O3 1.704(6) 3_545 ?
Se1 O3 1.704(6) . ?
Se1 O3 1.704(6) 5_655 ?
Se2 O2 1.664(7) 2_554 ?
Se2 O4 1.685(7) 5_665 ?
Se2 O1 1.710(6) . ?
F1 Lu1 2.2713(12) 3_655 ?
F1 Lu1 2.2713(12) 5_665 ?
O1 Lu1 2.267(6) 4_654 ?
O2 Se2 1.664(7) 6 ?
O3 Lu1 2.276(6) 4_654 ?
O4 Se2 1.685(7) 3_655 ?
O4 Lu1 2.871(8) 3_655 ?

loop_
_geom_torsion_atom_site_label_1
_geom_torsion_atom_site_label_2
_geom_torsion_atom_site_label_3
_geom_torsion_atom_site_label_4
_geom_torsion
_geom_torsion_site_symmetry_1
_geom_torsion_site_symmetry_2
_geom_torsion_site_symmetry_3
_geom_torsion_site_symmetry_4
_geom_torsion_publ_flag
O2 Lu1 Se2 O2 176.1(5) . . . 2_554 ?
O4 Lu1 Se2 O2 -27.7(4) . . . 2_554 ?
O1 Lu1 Se2 O2 -166.5(5) 4_655 . . 2_554 ?
F1 Lu1 Se2 O2 32.9(4) . . . 2_554 ?
O3 Lu1 Se2 O2 102.1(4) 4_655 . . 2_554 ?
O1 Lu1 Se2 O2 -60.6(5) . . . 2_554 ?
O3 Lu1 Se2 O2 -106.3(4) . . . 2_554 ?
O4 Lu1 Se2 O2 87.3(4) 5_665 . . 2_554 ?
Lu1 Lu1 Se2 O2 -78.6(3) 4_654 . . 2_554 ?
Lu1 Lu1 Se2 O2 145.0(3) 4_655 . . 2_554 ?
Lu1 Lu1 Se2 O2 19.5(3) 3_655 . . 2_554 ?
O2 Lu1 Se2 O4 88.8(3) . . . 5_665 ?
O4 Lu1 Se2 O4 -115.0(3) . . . 5_665 ?
O1 Lu1 Se2 O4 106.2(4) 4_655 . . 5_665 ?
F1 Lu1 Se2 O4 -54.4(3) . . . 5_665 ?
O3 Lu1 Se2 O4 14.8(3) 4_655 . . 5_665 ?
O1 Lu1 Se2 O4 -147.9(4) . . . 5_665 ?
O3 Lu1 Se2 O4 166.4(3) . . . 5_665 ?
Lu1 Lu1 Se2 O4 -165.9(3) 4_654 . . 5_665 ?
Lu1 Lu1 Se2 O4 57.7(3) 4_655 . . 5_665 ?
Lu1 Lu1 Se2 O4 -67.8(3) 3_655 . . 5_665 ?
O2 Lu1 Se2 O1 -123.3(4) . . . . ?
O4 Lu1 Se2 O1 32.9(4) . . . . ?
O1 Lu1 Se2 O1 -106.0(4) 4_655 . . . ?
F1 Lu1 Se2 O1 93.5(4) . . . . ?
O3 Lu1 Se2 O1 162.7(4) 4_655 . . . ?
O3 Lu1 Se2 O1 -45.7(4) . . . . ?
O4 Lu1 Se2 O1 147.9(4) 5_665 . . . ?
Lu1 Lu1 Se2 O1 -18.0(3) 4_654 . . . ?
Lu1 Lu1 Se2 O1 -154.4(3) 4_655 . . . ?
Lu1 Lu1 Se2 O1 80.1(3) 3_655 . . . ?
O2 Lu1 F1 Lu1 160.2(3) . . . 3_655 ?
O4 Lu1 F1 Lu1 -22.0(4) . . . 3_655 ?
O1 Lu1 F1 Lu1 38.7(6) 4_655 . . 3_655 ?
O3 Lu1 F1 Lu1 87.8(4) 4_655 . . 3_655 ?
O1 Lu1 F1 Lu1 -124.4(4) . . . 3_655 ?
O3 Lu1 F1 Lu1 -82.1(5) . . . 3_655 ?
O4 Lu1 F1 Lu1 177.9(5) 5_665 . . 3_655 ?
Se2 Lu1 F1 Lu1 -153.9(4) . . . 3_655 ?
Lu1 Lu1 F1 Lu1 -96.8(4) 4_654 . . 3_655 ?
Lu1 Lu1 F1 Lu1 76.2(4) 4_655 . . 3_655 ?
O2 Lu1 F1 Lu1 0.6(6) . . . 5_665 ?
O4 Lu1 F1 Lu1 178.4(5) . . . 5_665 ?
O1 Lu1 F1 Lu1 -120.9(3) 4_655 . . 5_665 ?
O3 Lu1 F1 Lu1 -71.8(4) 4_655 . . 5_665 ?
O1 Lu1 F1 Lu1 76.0(4) . . . 5_665 ?
O3 Lu1 F1 Lu1 118.3(4) . . . 5_665 ?
O4 Lu1 F1 Lu1 18.3(3) 5_665 . . 5_665 ?
Se2 Lu1 F1 Lu1 46.5(3) . . . 5_665 ?
Lu1 Lu1 F1 Lu1 103.6(4) 4_654 . . 5_665 ?
Lu1 Lu1 F1 Lu1 -83.4(4) 4_655 . . 5_665 ?
Lu1 Lu1 F1 Lu1 -159.6(8) 3_655 . . 5_665 ?
O2 Se2 O1 Lu1 -82.3(5) 2_554 . . 4_654 ?
O4 Se2 O1 Lu1 171.5(5) 5_665 . . 4_654 ?
Lu1 Se2 O1 Lu1 143.7(6) . . . 4_654 ?
O2 Se2 O1 Lu1 134.0(4) 2_554 . . . ?
O4 Se2 O1 Lu1 27.8(4) 5_665 . . . ?
O2 Lu1 O1 Se2 50.6(4) . . . . ?
O4 Lu1 O1 Se2 -153.1(3) . . . . ?
O1 Lu1 O1 Se2 121.8(4) 4_655 . . . ?
F1 Lu1 O1 Se2 -81.1(3) . . . . ?
O3 Lu1 O1 Se2 -25.7(6) 4_655 . . . ?
O3 Lu1 O1 Se2 129.0(4) . . . . ?
O4 Lu1 O1 Se2 -18.8(2) 5_665 . . . ?
Lu1 Lu1 O1 Se2 151.5(5) 4_654 . . . ?
Lu1 Lu1 O1 Se2 50.0(5) 4_655 . . . ?
Lu1 Lu1 O1 Se2 -106.2(3) 3_655 . . . ?
O2 Lu1 O1 Lu1 -100.9(3) . . . 4_654 ?
O4 Lu1 O1 Lu1 55.4(3) . . . 4_654 ?
O1 Lu1 O1 Lu1 -29.6(3) 4_655 . . 4_654 ?
F1 Lu1 O1 Lu1 127.4(3) . . . 4_654 ?
O3 Lu1 O1 Lu1 -177.2(2) 4_655 . . 4_654 ?
O3 Lu1 O1 Lu1 -22.5(2) . . . 4_654 ?
O4 Lu1 O1 Lu1 -170.3(4) 5_665 . . 4_654 ?
Se2 Lu1 O1 Lu1 -151.5(5) . . . 4_654 ?
Lu1 Lu1 O1 Lu1 -101.5(4) 4_655 . . 4_654 ?
Lu1 Lu1 O1 Lu1 102.3(2) 3_655 . . 4_654 ?
O4 Lu1 O2 Se2 100.5(9) . . . 6 ?
O1 Lu1 O2 Se2 54.2(7) 4_655 . . 6 ?
F1 Lu1 O2 Se2 -84.8(8) . . . 6 ?
O3 Lu1 O2 Se2 -16.5(7) 4_655 . . 6 ?
O1 Lu1 O2 Se2 -158.6(8) . . . 6 ?
O3 Lu1 O2 Se2 133.8(8) . . . 6 ?
O4 Lu1 O2 Se2 -101.4(8) 5_665 . . 6 ?
Se2 Lu1 O2 Se2 -134.5(8) . . . 6 ?
Lu1 Lu1 O2 Se2 167.3(7) 4_654 . . 6 ?
Lu1 Lu1 O2 Se2 21.1(7) 4_655 . . 6 ?
Lu1 Lu1 O2 Se2 -58.9(10) 3_655 . . 6 ?
O3 Se1 O3 Lu1 -36.9(5) 3_545 . . 4_654 ?
O3 Se1 O3 Lu1 68.5(3) 5_655 . . 4_654 ?
O3 Se1 O3 Lu1 103.6(4) 3_545 . . . ?
O3 Se1 O3 Lu1 -151.0(4) 5_655 . . . ?
O2 Lu1 O3 Se1 -40.2(3) . . . . ?
O4 Lu1 O3 Se1 126.9(4) . . . . ?
O1 Lu1 O3 Se1 46.1(3) 4_655 . . . ?
F1 Lu1 O3 Se1 -175.97(18) . . . . ?
O3 Lu1 O3 Se1 21.7(2) 4_655 . . . ?
O1 Lu1 O3 Se1 -129.7(4) . . . . ?
O4 Lu1 O3 Se1 -99.6(3) 5_665 . . . ?
Se2 Lu1 O3 Se1 -107.4(3) . . . . ?
Lu1 Lu1 O3 Se1 -151.3(5) 4_654 . . . ?
Lu1 Lu1 O3 Se1 24.6(3) 4_655 . . . ?
Lu1 Lu1 O3 Se1 145.9(2) 3_655 . . . ?
O2 Lu1 O3 Lu1 111.1(3) . . . 4_654 ?
O4 Lu1 O3 Lu1 -81.9(3) . . . 4_654 ?
O1 Lu1 O3 Lu1 -162.6(3) 4_655 . . 4_654 ?
F1 Lu1 O3 Lu1 -24.7(4) . . . 4_654 ?
O3 Lu1 O3 Lu1 172.9(3) 4_655 . . 4_654 ?
O1 Lu1 O3 Lu1 21.6(2) . . . 4_654 ?
O4 Lu1 O3 Lu1 51.6(3) 5_665 . . 4_654 ?
Se2 Lu1 O3 Lu1 43.90(19) . . . 4_654 ?
Lu1 Lu1 O3 Lu1 175.83(15) 4_655 . . 4_654 ?
Lu1 Lu1 O3 Lu1 -62.8(3) 3_655 . . 4_654 ?
O2 Lu1 O4 Se2 94.3(8) . . . 3_655 ?
O1 Lu1 O4 Se2 141.2(6) 4_655 . . 3_655 ?
F1 Lu1 O4 Se2 -81.6(6) . . . 3_655 ?
O3 Lu1 O4 Se2 -152.4(5) 4_655 . . 3_655 ?
O1 Lu1 O4 Se2 -3.5(6) . . . 3_655 ?
O3 Lu1 O4 Se2 61.5(5) . . . 3_655 ?
O4 Lu1 O4 Se2 -57.7(7) 5_665 . . 3_655 ?
Se2 Lu1 O4 Se2 -19.1(7) . . . 3_655 ?
Lu1 Lu1 O4 Se2 25.0(5) 4_654 . . 3_655 ?
Lu1 Lu1 O4 Se2 166.6(5) 4_655 . . 3_655 ?
Lu1 Lu1 O4 Se2 -96.8(6) 3_655 . . 3_655 ?
O2 Lu1 O4 Lu1 -168.9(5) . . . 3_655 ?
O1 Lu1 O4 Lu1 -122.0(3) 4_655 . . 3_655 ?
F1 Lu1 O4 Lu1 15.3(3) . . . 3_655 ?
O3 Lu1 O4 Lu1 -55.6(3) 4_655 . . 3_655 ?
O1 Lu1 O4 Lu1 93.3(2) . . . 3_655 ?
O3 Lu1 O4 Lu1 158.4(2) . . . 3_655 ?
O4 Lu1 O4 Lu1 39.1(5) 5_665 . . 3_655 ?
Se2 Lu1 O4 Lu1 77.7(2) . . . 3_655 ?
Lu1 Lu1 O4 Lu1 121.8(2) 4_654 . . 3_655 ?
Lu1 Lu1 O4 Lu1 -96.63(18) 4_655 . . 3_655 ?
